data_2019051
loop_
_publ_author_name
'Cort\'es, Edwar'
'Abon\'ia, Rodrigo'
'Cobo, Justo'
'Glidewell, Christopher'

_publ_section_title
;
 Four related esters: two 4-(aroylhydrazinyl)-3-nitrobenzoates and two
 3-aryl-1,2,4-benzotriazine-6-carboxylates
;
_journal_coeditor_code SF3196
_journal_issue 7
_journal_name_full 'Acta Crystallographica Section C'
_journal_page_first 754
_journal_page_last 760
_journal_paper_doi 10.1107/S0108270113013590
_journal_volume 69
_journal_year 2013
_chemical_formula_iupac 'C15 H12 Cl N3 O5'
_chemical_formula_moiety 'C15 H12 Cl N3 O5'
_chemical_formula_sum 'C15 H12 Cl N3 O5'
_chemical_formula_weight 349.73
_chemical_name_systematic
;
Methyl 4-[2-(4-chlorobenzoyl)hydrazino]-3-nitrobenzoate
;
_space_group_IT_number 4
_symmetry_cell_setting monoclinic
_symmetry_space_group_name_Hall 'P 2yb'
_symmetry_space_group_name_H-M 'P 1 21 1'
_atom_sites_solution_hydrogens geom
_atom_sites_solution_primary direct
_atom_sites_solution_secondary difmap
_cell_angle_alpha 90.00
_cell_angle_beta 93.686(12)
_cell_angle_gamma 90.00
_cell_formula_units_Z 2
_cell_length_a 4.7546(5)
_cell_length_b 6.1071(14)
_cell_length_c 25.541(5)
_cell_measurement_reflns_used 3299
_cell_measurement_temperature 120(2)
_cell_measurement_theta_max 27.50
_cell_measurement_theta_min 3.20
_cell_volume 740.1(2)
_computing_cell_refinement 'DIRAX/LSQ (Duisenberg <i>et al.</i>, 2000)'
_computing_data_collection 'COLLECT (Hooft, 1999)'
_computing_data_reduction 'EVALCCD (Duisenberg <i>et al.</i>, 2003)'
_computing_molecular_graphics 'PLATON (Spek, 2009)'
_computing_publication_material 'SHELXL97 (Sheldrick, 2008) and PLATON (Spek, 2009)'
_computing_structure_refinement 'SHELXL97 (Sheldrick, 2008)'
_computing_structure_solution 'SIR2004 (Burla <i>et al.</i>, 2005)'
_diffrn_ambient_temperature 120(2)
_diffrn_detector_area_resol_mean 9.091
_diffrn_measured_fraction_theta_full 0.997
_diffrn_measured_fraction_theta_max 0.997
_diffrn_measurement_device_type 'Bruker--Nonius KappaCCD'
_diffrn_measurement_method '\f & \w scans'
_diffrn_radiation_monochromator graphite
_diffrn_radiation_source 'Bruker--Nonius FR591 rotating anode'
_diffrn_radiation_type 'Mo K\a'
_diffrn_radiation_wavelength 0.71073
_diffrn_reflns_av_R_equivalents 0.0535
_diffrn_reflns_av_sigmaI/netI 0.0478
_diffrn_reflns_limit_h_max 5
_diffrn_reflns_limit_h_min -6
_diffrn_reflns_limit_k_max 7
_diffrn_reflns_limit_k_min -7
_diffrn_reflns_limit_l_max 33
_diffrn_reflns_limit_l_min -33
_diffrn_reflns_number 9668
_diffrn_reflns_theta_full 27.50
_diffrn_reflns_theta_max 27.50
_diffrn_reflns_theta_min 3.20
_diffrn_standards_decay_% 0
_diffrn_standards_interval_count 0
_diffrn_standards_interval_time 0
_diffrn_standards_number 0
_exptl_absorpt_coefficient_mu 0.292
_exptl_absorpt_correction_T_max 0.960
_exptl_absorpt_correction_T_min 0.880
_exptl_absorpt_correction_type multi-scan
_exptl_absorpt_process_details '(SADABS; Sheldrick, 2003)'
_exptl_crystal_colour orange
_exptl_crystal_density_diffrn 1.569
_exptl_crystal_density_method 'not measured'
_exptl_crystal_description block
_exptl_crystal_F_000 360
_exptl_crystal_size_max 0.45
_exptl_crystal_size_mid 0.34
_exptl_crystal_size_min 0.14
_refine_diff_density_max 0.340
_refine_diff_density_min -0.256
_refine_ls_abs_structure_details 'Flack (1983), <b>???? Friedel pairs</b>'
_refine_ls_abs_structure_Flack 0.05(7)
_refine_ls_extinction_method none
_refine_ls_goodness_of_fit_ref 1.112
_refine_ls_hydrogen_treatment constr
_refine_ls_matrix_type full
_refine_ls_number_parameters 218
_refine_ls_number_reflns 3299
_refine_ls_number_restraints 1
_refine_ls_restrained_S_all 1.111
_refine_ls_R_factor_all 0.0449
_refine_ls_R_factor_gt 0.0393
_refine_ls_shift/su_max 0.001
_refine_ls_shift/su_mean 0.000
_refine_ls_structure_factor_coef Fsqd
_refine_ls_weighting_details 'w=1/[\s^2^(Fo^2^)+(0.0270P)^2^+0.4329P] where P=(Fo^2^+2Fc^2^)/3'
_refine_ls_weighting_scheme calc
_refine_ls_wR_factor_gt 0.0921
_refine_ls_wR_factor_ref 0.0959
_reflns_number_gt 3050
_reflns_number_total 3299
_reflns_threshold_expression I>2\s(I)
_cod_data_source_file sf3196.cif
_cod_data_source_block I
_cod_original_sg_symbol_Hall P2yb
_cod_original_sg_symbol_H-M 'P 21'
_cod_database_code 2019051
_cod_database_fobs_code 2019051

loop_
_symmetry_equiv_pos_as_xyz
'x, y, z'
'-x, y+1/2, -z'

loop_
_atom_site_type_symbol
_atom_site_label
_atom_site_fract_x
_atom_site_fract_y
_atom_site_fract_z
_atom_site_U_iso_or_equiv
_atom_site_adp_type
_atom_site_calc_flag
_atom_site_refinement_flags
_atom_site_occupancy
_atom_site_symmetry_multiplicity
C C1 0.6634(5) 0.3958(4) 0.08114(9) 0.0220(5) Uani d . 1 1
O O1 0.8195(4) 0.5172(3) 0.05900(6) 0.0292(4) Uani d . 1 1
O O2 0.6184(4) 0.1868(3) 0.06812(6) 0.0282(4) Uani d . 1 1
C C2 0.7840(6) 0.1058(5) 0.02617(10) 0.0325(6) Uani d . 1 1
H H2A 0.9844 0.1327 0.0352 0.049 Uiso calc R 1 1
H H2B 0.7268 0.1819 -0.0066 0.049 Uiso calc R 1 1
H H2C 0.7521 -0.0518 0.0217 0.049 Uiso calc R 1 1
C C11 0.5059(5) 0.4646(4) 0.12691(8) 0.0189(5) Uani d . 1 1
C C12 0.3096(4) 0.3308(4) 0.14818(8) 0.0185(4) Uani d . 1 1
H H12 0.2657 0.1928 0.1326 0.022 Uiso calc R 1 1
C C13 0.1746(4) 0.3969(4) 0.19256(9) 0.0172(4) Uani d . 1 1
C C14 0.2427(4) 0.5981(4) 0.21828(8) 0.0171(4) Uani d . 1 1
C C15 0.4429(5) 0.7332(4) 0.19483(9) 0.0195(5) Uani d . 1 1
H H15 0.4920 0.8707 0.2102 0.023 Uiso calc R 1 1
C C16 0.5664(4) 0.6680(5) 0.15029(8) 0.0202(4) Uani d . 1 1
H H16 0.6960 0.7632 0.1349 0.024 Uiso calc R 1 1
N N31 -0.0352(4) 0.2499(3) 0.21088(8) 0.0191(4) Uani d . 1 1
O O31 -0.0748(4) 0.0732(3) 0.18885(7) 0.0261(4) Uani d . 1 1
O O32 -0.1709(3) 0.3058(3) 0.24912(6) 0.0225(4) Uani d . 1 1
N N41 0.1340(4) 0.6555(4) 0.26392(7) 0.0192(4) Uani d . 1 1
H H41 -0.0131 0.5860 0.2750 0.023 Uiso d R 1 1
N N42 0.2146(4) 0.8443(3) 0.29077(7) 0.0186(4) Uani d . 1 1
H H42 0.3973 0.8538 0.2984 0.022 Uiso d R 1 1
C C47 0.0286(4) 0.9231(4) 0.32395(8) 0.0177(4) Uani d . 1 1
O O47 -0.2090(3) 0.8422(3) 0.32587(6) 0.0218(4) Uani d . 1 1
C C41 0.1299(4) 1.1095(4) 0.35747(8) 0.0181(5) Uani d . 1 1
C C42 0.3404(5) 1.2502(4) 0.34242(9) 0.0189(5) Uani d . 1 1
H H42A 0.4252 1.2263 0.3102 0.023 Uiso calc R 1 1
C C43 0.4278(5) 1.4262(4) 0.37438(9) 0.0210(5) Uani d . 1 1
H H43 0.5702 1.5233 0.3641 0.025 Uiso calc R 1 1
C C44 0.3028(5) 1.4566(4) 0.42149(9) 0.0223(5) Uani d . 1 1
Cl Cl44 0.41615(13) 1.67263(12) 0.46162(2) 0.03132(16) Uani d . 1 1
C C45 0.0913(5) 1.3188(4) 0.43705(9) 0.0225(5) Uani d . 1 1
H H45 0.0067 1.3435 0.4692 0.027 Uiso calc R 1 1
C C46 0.0051(4) 1.1448(4) 0.40502(8) 0.0207(5) Uani d . 1 1
H H46 -0.1389 1.0492 0.4153 0.025 Uiso calc R 1 1

loop_
_atom_site_aniso_label
_atom_site_aniso_U_11
_atom_site_aniso_U_22
_atom_site_aniso_U_33
_atom_site_aniso_U_12
_atom_site_aniso_U_13
_atom_site_aniso_U_23
C1 0.0190(11) 0.0244(13) 0.0224(11) -0.0023(10) -0.0005(9) -0.0015(9)
O1 0.0302(9) 0.0300(10) 0.0286(9) -0.0055(8) 0.0117(7) -0.0012(7)
O2 0.0304(9) 0.0260(10) 0.0293(8) -0.0026(9) 0.0109(7) -0.0054(8)
C2 0.0323(13) 0.0342(16) 0.0320(13) -0.0010(12) 0.0114(10) -0.0103(11)
C11 0.0172(10) 0.0184(12) 0.0210(10) -0.0001(9) 0.0008(8) 0.0011(9)
C12 0.0164(10) 0.0155(11) 0.0234(10) -0.0026(9) -0.0001(8) -0.0007(9)
C13 0.0123(9) 0.0159(11) 0.0235(10) -0.0003(8) 0.0017(8) 0.0011(8)
C14 0.0130(9) 0.0167(11) 0.0214(10) 0.0008(8) 0.0004(8) -0.0005(8)
C15 0.0159(10) 0.0180(13) 0.0243(10) -0.0026(8) -0.0005(8) -0.0005(8)
C16 0.0160(9) 0.0199(11) 0.0248(10) -0.0052(11) 0.0022(7) 0.0027(10)
N31 0.0144(9) 0.0181(10) 0.0246(9) -0.0027(7) 0.0002(7) 0.0019(8)
O31 0.0238(9) 0.0210(9) 0.0339(9) -0.0067(7) 0.0042(7) -0.0033(7)
O32 0.0173(7) 0.0249(9) 0.0256(8) -0.0042(7) 0.0046(6) -0.0005(7)
N41 0.0167(8) 0.0190(10) 0.0221(8) -0.0036(9) 0.0033(6) -0.0030(8)
N42 0.0117(8) 0.0190(10) 0.0252(9) -0.0023(7) 0.0018(7) -0.0033(8)
C47 0.0156(10) 0.0170(11) 0.0207(10) -0.0023(9) 0.0016(8) 0.0010(8)
O47 0.0137(7) 0.0236(9) 0.0283(8) -0.0037(7) 0.0027(6) -0.0005(7)
C41 0.0136(9) 0.0184(12) 0.0220(10) 0.0009(8) -0.0006(8) -0.0007(8)
C42 0.0149(10) 0.0194(11) 0.0226(10) 0.0024(8) 0.0024(8) 0.0028(8)
C43 0.0159(10) 0.0192(12) 0.0278(11) -0.0009(10) 0.0003(8) 0.0031(9)
C44 0.0210(11) 0.0196(13) 0.0257(11) 0.0020(9) -0.0026(9) -0.0025(9)
Cl44 0.0314(3) 0.0287(3) 0.0337(3) -0.0045(3) 0.0012(2) -0.0110(3)
C45 0.0208(11) 0.0252(13) 0.0219(11) 0.0010(10) 0.0028(8) -0.0024(10)
C46 0.0156(9) 0.0240(13) 0.0226(10) 0.0000(10) 0.0026(7) 0.0006(9)

loop_
_atom_type_symbol
_atom_type_description
_atom_type_scat_dispersion_real
_atom_type_scat_dispersion_imag
_atom_type_scat_source
C C 0.0033 0.0016 'International Tables Vol C Tables 4.2.6.8 and 6.1.1.4'
H H 0.0000 0.0000 'International Tables Vol C Tables 4.2.6.8 and 6.1.1.4'
Cl Cl 0.1484 0.1585 'International Tables Vol C Tables 4.2.6.8 and 6.1.1.4'
N N 0.0061 0.0033 'International Tables Vol C Tables 4.2.6.8 and 6.1.1.4'
O O 0.0106 0.0060 'International Tables Vol C Tables 4.2.6.8 and 6.1.1.4'

loop_
_geom_angle_atom_site_label_1
_geom_angle_atom_site_label_2
_geom_angle_atom_site_label_3
_geom_angle
O1 C1 O2 124.2(2)
O1 C1 C11 123.1(2)
O2 C1 C11 112.7(2)
C1 O2 C2 115.0(2)
O2 C2 H2A 109.5
O2 C2 H2B 109.5
H2A C2 H2B 109.5
O2 C2 H2C 109.5
H2A C2 H2C 109.5
H2B C2 H2C 109.5
C12 C11 C16 118.9(2)
C12 C11 C1 122.0(2)
C16 C11 C1 119.1(2)
C11 C12 C13 120.4(2)
C11 C12 H12 119.8
C13 C12 H12 119.8
C12 C13 C14 121.5(2)
C12 C13 N31 116.5(2)
C14 C13 N31 122.01(19)
N41 C14 C13 122.3(2)
N41 C14 C15 121.1(2)
C13 C14 C15 116.50(19)
C16 C15 C14 121.0(2)
C16 C15 H15 119.5
C14 C15 H15 119.5
C15 C16 C11 121.6(2)
C15 C16 H16 119.2
C11 C16 H16 119.2
O31 N31 O32 121.76(19)
O31 N31 C13 119.22(19)
O32 N31 C13 119.01(19)
C14 N41 N42 122.33(19)
C14 N41 H41 120.5
N42 N41 H41 116.3
C47 N42 N41 115.83(17)
C47 N42 H42 120.9
N41 N42 H42 113.8
O47 C47 N42 121.2(2)
O47 C47 C41 123.1(2)
N42 C47 C41 115.65(18)
C42 C41 C46 119.8(2)
C42 C41 C47 121.73(19)
C46 C41 C47 118.5(2)
C41 C42 C43 120.4(2)
C41 C42 H42A 119.8
C43 C42 H42A 119.8
C44 C43 C42 118.8(2)
C44 C43 H43 120.6
C42 C43 H43 120.6
C43 C44 C45 121.7(2)
C43 C44 Cl44 118.66(18)
C45 C44 Cl44 119.65(18)
C46 C45 C44 119.2(2)
C46 C45 H45 120.4
C44 C45 H45 120.4
C45 C46 C41 120.2(2)
C45 C46 H46 119.9
C41 C46 H46 119.9

loop_
_geom_bond_atom_site_label_1
_geom_bond_atom_site_label_2
_geom_bond_distance
_geom_bond_publ_flag
C1 O1 1.215(3) ?
C1 O2 1.333(3) ?
C1 C11 1.489(3) ?
O2 C2 1.456(3) ?
C2 H2A 0.9800 ?
C2 H2B 0.9800 ?
C2 H2C 0.9800 ?
C11 C12 1.378(3) y
C12 C13 1.397(3) y
C12 H12 0.9500 ?
C13 C14 1.421(3) y
C14 C15 1.421(3) y
C15 C16 1.372(3) y
C16 C11 1.400(4) y
C15 H15 0.9500 ?
C16 H16 0.9500 ?
C13 N31 1.442(3) y
N31 O31 1.226(3) y
N31 O32 1.252(2) y
C14 N41 1.352(3) y
N41 N42 1.383(3) y
N41 H41 0.8799 ?
N42 C47 1.352(3) ?
N42 H42 0.8799 ?
C47 O47 1.237(3) ?
C47 C41 1.486(3) ?
C41 C42 1.392(3) ?
C41 C46 1.402(3) ?
C42 C43 1.397(3) ?
C42 H42A 0.9500 ?
C43 C44 1.388(3) ?
C43 H43 0.9500 ?
C44 C45 1.389(3) ?
C44 Cl44 1.735(2) ?
C45 C46 1.387(3) ?
C45 H45 0.9500 ?
C46 H46 0.9500 ?

loop_
_geom_hbond_atom_site_label_D
_geom_hbond_atom_site_label_H
_geom_hbond_atom_site_label_A
_geom_hbond_site_symmetry_A
_geom_hbond_distance_DH
_geom_hbond_distance_HA
_geom_hbond_distance_DA
_geom_hbond_angle_DHA
_geom_hbond_publ_flag
N41 H41 O32 . 0.88 1.97 2.595(3) 127 no
N42 H42 O47 1_655 0.88 1.96 2.828(2) 170 no
C15 H15 O31 1_665 0.95 2.49 3.105(3) 122 no
C16 H16 O31 1_665 0.95 2.55 3.129(3) 120 no
C42 H42A O32 1_665 0.95 2.60 3.450(3) 150 no
C43 H43 O47 1_665 0.95 2.45 3.354(3) 160 no

loop_
_geom_torsion_atom_site_label_1
_geom_torsion_atom_site_label_2
_geom_torsion_atom_site_label_3
_geom_torsion_atom_site_label_4
_geom_torsion
_geom_torsion_publ_flag
O1 C1 O2 C2 3.2(3) ?
C11 C1 O2 C2 -175.46(19) ?
O1 C1 C11 C12 173.6(2) ?
O2 C1 C11 C12 -7.7(3) ?
O1 C1 C11 C16 -8.8(3) ?
O2 C1 C11 C16 169.9(2) ?
C16 C11 C12 C13 -0.4(3) ?
C1 C11 C12 C13 177.2(2) ?
C11 C12 C13 C14 -2.6(3) ?
C11 C12 C13 N31 177.8(2) ?
C12 C13 C14 N41 -173.7(2) ?
N31 C13 C14 N41 5.9(3) ?
C12 C13 C14 C15 3.4(3) ?
N31 C13 C14 C15 -176.98(19) ?
N41 C14 C15 C16 175.8(2) ?
C13 C14 C15 C16 -1.3(3) ?
C14 C15 C16 C11 -1.6(3) ?
C12 C11 C16 C15 2.5(3) ?
C1 C11 C16 C15 -175.2(2) ?
C12 C13 N31 O31 3.5(3) y
C14 C13 N31 O31 -176.1(2) ?
C12 C13 N31 O32 -176.91(19) y
C14 C13 N31 O32 3.4(3) ?
C13 C14 N41 N42 175.55(19) y
C15 C14 N41 N42 -1.4(3) ?
C14 N41 N42 C47 157.3(2) ?
N41 N42 C47 O47 -6.8(3) ?
N41 N42 C47 C41 172.82(19) ?
O47 C47 C41 C42 -154.9(2) ?
N42 C47 C41 C42 25.5(3) y
O47 C47 C41 C46 24.1(3) ?
N42 C47 C41 C46 -155.6(2) ?
C46 C41 C42 C43 -0.1(3) ?
C47 C41 C42 C43 178.9(2) ?
C41 C42 C43 C44 0.6(3) ?
C42 C43 C44 C45 -1.0(3) ?
C42 C43 C44 Cl44 178.91(17) ?
C43 C44 C45 C46 0.8(4) ?
Cl44 C44 C45 C46 -179.10(18) ?
C44 C45 C46 C41 -0.2(3) ?
C42 C41 C46 C45 -0.1(3) ?
C47 C41 C46 C45 -179.1(2) ?
